data_4065921
loop_
_publ_author_name
'Collado, Alba'
'Esteruelas, Miguel A.'
'L\'opez, Fernando'
'Mascare\~nas, Jos\'e L.'
'O\~nate, Enrique'
'Trillo, Beatriz'

_publ_section_title
;
 C&#x2212;H Bond Activation of Terminal Allenes: Formation of
 Hydride-Alkenylcarbyne-Osmium and Disubstituted Vinylidene-Ruthenium
 Derivatives&#x2225;
;
_journal_issue 21
_journal_name_full Organometallics
_journal_page_first 4966
_journal_paper_doi 10.1021/om100192t
_journal_volume 29
_journal_year 2010
_chemical_formula_sum 'C24 H54 Cl2 P2 Ru Si'
_chemical_formula_weight 604.67
_chemical_name_systematic
; 
 ? 
;
_space_group_IT_number 15
_symmetry_cell_setting monoclinic
_symmetry_space_group_name_Hall '-C 2yc'
_symmetry_space_group_name_H-M 'C 1 2/c 1'
_atom_sites_solution_hydrogens geom
_atom_sites_solution_primary direct
_atom_sites_solution_secondary difmap
_audit_creation_method SHELXL-97
_cell_angle_alpha 90.00
_cell_angle_beta 120.064(6)
_cell_angle_gamma 90.00
_cell_formula_units_Z 4
_cell_length_a 19.498(7)
_cell_length_b 12.003(4)
_cell_length_c 15.441(6)
_cell_measurement_reflns_used 2435
_cell_measurement_temperature 100(2)
_cell_measurement_theta_max 26
_cell_measurement_theta_min 2
_cell_volume 3128(2)
_computing_cell_refinement 'SAINT+ v. 6.1 (Bruker AXS, 2000)'
_computing_data_collection 'SMART v. 5.625 (Bruker AXS, 2000)'
_computing_data_reduction 'SAINT+ v. 6.1 (Bruker AXS, 2000)'
_computing_molecular_graphics 'XP, SHELXTL v. 6.1 (Bruker, 2000)'
_computing_publication_material 'XCIF, SHELXTL v. 6.1 (Bruker, 2000)'
_computing_structure_refinement 'SHELXL-97 (Sheldrick, 1997)'
_computing_structure_solution 'SHELXS-97 (Sheldrick, 1990)'
_diffrn_ambient_temperature 100(2)
_diffrn_detector_area_resol_mean 8.26
_diffrn_measured_fraction_theta_full 0.999
_diffrn_measured_fraction_theta_max 0.942
_diffrn_measurement_device_type 'Bruker SMART APEX CCD system'
_diffrn_measurement_method '\w rotations with narrow frames'
_diffrn_radiation_monochromator graphite
_diffrn_radiation_source 'fine-focus sealed tube'
_diffrn_radiation_type MoK\a
_diffrn_radiation_wavelength 0.71073
_diffrn_reflns_av_R_equivalents 0.0724
_diffrn_reflns_av_sigmaI/netI 0.0622
_diffrn_reflns_limit_h_max 26
_diffrn_reflns_limit_h_min -25
_diffrn_reflns_limit_k_max 15
_diffrn_reflns_limit_k_min -16
_diffrn_reflns_limit_l_max 20
_diffrn_reflns_limit_l_min -20
_diffrn_reflns_number 18724
_diffrn_reflns_theta_full 27.50
_diffrn_reflns_theta_max 28.81
_diffrn_reflns_theta_min 2.08
_diffrn_standards_decay_% 'no decay'
_exptl_absorpt_coefficient_mu 0.823
_exptl_absorpt_correction_T_max 0.960
_exptl_absorpt_correction_T_min 0.850
_exptl_absorpt_correction_type multi-scan
_exptl_absorpt_process_details
;
Absorption correction performed with SADABS program. This is based on the
method of Blessing: Blessing, R. H., Acta Crystallogr., Sect. A 1995, 51, 33.

SADABS: Area-Detector Absorption Correction. Bruker-AXS 
within SAINT+ package, v. 6.1 (2000).
;
_exptl_crystal_colour 'dark orange'
_exptl_crystal_density_diffrn 1.284
_exptl_crystal_density_method 'not measured'
_exptl_crystal_description 'irregular block'
_exptl_crystal_F_000 1280
_exptl_crystal_size_max 0.24
_exptl_crystal_size_mid 0.04
_exptl_crystal_size_min 0.04
_refine_diff_density_max 0.619
_refine_diff_density_min -0.710
_refine_diff_density_rms 0.093
_refine_ls_extinction_method none
_refine_ls_goodness_of_fit_ref 1.034
_refine_ls_hydrogen_treatment constr
_refine_ls_matrix_type full
_refine_ls_number_parameters 202
_refine_ls_number_reflns 3854
_refine_ls_number_restraints 34
_refine_ls_restrained_S_all 1.039
_refine_ls_R_factor_all 0.0696
_refine_ls_R_factor_gt 0.0449
_refine_ls_shift/su_max 0.026
_refine_ls_shift/su_mean 0.001
_refine_ls_structure_factor_coef Fsqd
_refine_ls_weighting_details 'calc w=1/[\s^2^(Fo^2^)+(0.0376P)^2^+3.3827P] where P=(Fo^2^+2Fc^2^)/3'
_refine_ls_weighting_scheme calc
_refine_ls_wR_factor_gt 0.0855
_refine_ls_wR_factor_ref 0.0937
_reflns_number_gt 2992
_reflns_number_total 3854
_reflns_threshold_expression >2sigma(I)
_cod_data_source_file om100192t_si_002.cif
_cod_data_source_block mae436bs
_cod_original_sg_symbol_H-M C2/c
_cod_database_code 4065921

loop_
_symmetry_equiv_pos_as_xyz
'x, y, z'
'-x, y, -z+1/2'
'x+1/2, y+1/2, z'
'-x+1/2, y+1/2, -z+1/2'
'-x, -y, -z'
'x, -y, z-1/2'
'-x+1/2, -y+1/2, -z'
'x+1/2, -y+1/2, z-1/2'

loop_
_atom_site_label
_atom_site_type_symbol
_atom_site_fract_x
_atom_site_fract_y
_atom_site_fract_z
_atom_site_U_iso_or_equiv
_atom_site_adp_type
_atom_site_occupancy
_atom_site_symmetry_multiplicity
_atom_site_calc_flag
_atom_site_refinement_flags
_atom_site_disorder_assembly
_atom_site_disorder_group
Ru Ru 1.0000 0.83617(3) 0.2500 0.02094(11) Uani 1 2 d S . .
Cl Cl 1.08194(4) 0.86914(8) 0.42288(6) 0.0355(2) Uani 1 1 d . . .
P P 0.88390(4) 0.85649(6) 0.26642(6) 0.02505(19) Uani 1 1 d . . .
Si Si 1.03382(11) 0.47870(15) 0.31729(16) 0.0356(5) Uani 0.50 1 d PDU A -1
C1 C 0.9960(7) 0.6892(4) 0.2296(5) 0.0236(15) Uani 0.50 1 d PU A -1
C2 C 0.9910(4) 0.5816(5) 0.2140(4) 0.0274(11) Uani 0.50 1 d PU A -1
C3 C 0.9454(5) 0.5349(7) 0.1047(6) 0.0455(18) Uani 0.50 1 d PU A -1
H3A H 0.8964 0.4986 0.0930 0.068 Uiso 0.50 1 calc PR A -1
H3B H 0.9788 0.4807 0.0955 0.068 Uiso 0.50 1 calc PR A -1
H3C H 0.9323 0.5963 0.0571 0.068 Uiso 0.50 1 calc PR A -1
C4 C 1.0884(6) 0.5501(8) 0.4404(6) 0.066(3) Uani 0.50 1 d PDU A -1
H4A H 1.0968 0.6283 0.4302 0.099 Uiso 0.50 1 calc PR A -1
H4B H 1.1397 0.5136 0.4816 0.099 Uiso 0.50 1 calc PR A -1
H4C H 1.0574 0.5459 0.4744 0.099 Uiso 0.50 1 calc PR A -1
C5 C 0.9526(5) 0.3909(7) 0.3100(8) 0.062(2) Uani 0.50 1 d PDU A -1
H5A H 0.9160 0.4376 0.3200 0.093 Uiso 0.50 1 calc PR A -1
H5B H 0.9750 0.3335 0.3620 0.093 Uiso 0.50 1 calc PR A -1
H5C H 0.9241 0.3554 0.2441 0.093 Uiso 0.50 1 calc PR A -1
C6 C 1.1029(6) 0.3863(7) 0.3016(9) 0.078(3) Uani 0.50 1 d PDU A -1
H6A H 1.0741 0.3468 0.2376 0.116 Uiso 0.50 1 calc PR A -1
H6B H 1.1261 0.3322 0.3564 0.116 Uiso 0.50 1 calc PR A -1
H6C H 1.1452 0.4312 0.3023 0.116 Uiso 0.50 1 calc PR A -1
C7 C 0.85984(19) 1.0061(3) 0.2622(3) 0.0310(7) Uani 1 1 d . . .
H7 H 0.8171 1.0121 0.2798 0.037 Uiso 1 1 calc R A .
C8 C 0.9313(2) 1.0722(3) 0.3416(3) 0.0458(10) Uani 1 1 d . A .
H8A H 0.9744 1.0692 0.3264 0.069 Uiso 1 1 calc R . .
H8B H 0.9493 1.0395 0.4078 0.069 Uiso 1 1 calc R . .
H8C H 0.9158 1.1499 0.3413 0.069 Uiso 1 1 calc R . .
C9 C 0.8282(2) 1.0598(3) 0.1599(3) 0.0446(10) Uani 1 1 d . A .
H9A H 0.8144 1.1377 0.1628 0.067 Uiso 1 1 calc R . .
H9B H 0.7809 1.0196 0.1104 0.067 Uiso 1 1 calc R . .
H9C H 0.8689 1.0569 0.1404 0.067 Uiso 1 1 calc R . .
C10 C 0.8980(2) 0.8106(3) 0.3883(3) 0.0451(10) Uani 1 1 d D . .
H10A H 0.9534 0.8298 0.4408 0.054 Uiso 0.685(12) 1 calc PR A 1
H10B H 0.9430 0.8621 0.4300 0.054 Uiso 0.315(12) 1 calc PR A 2
C11 C 0.8429(3) 0.8550(3) 0.4227(3) 0.0522(11) Uani 1 1 d . A .
H11A H 0.7883 0.8331 0.3747 0.078 Uiso 1 1 calc R . .
H11B H 0.8466 0.9364 0.4271 0.078 Uiso 1 1 calc R . .
H11C H 0.8581 0.8240 0.4887 0.078 Uiso 1 1 calc R . .
C12A C 0.8902(4) 0.6789(5) 0.3841(6) 0.048(2) Uani 0.685(12) 1 d PD A 1
H12A H 0.9224 0.6474 0.3578 0.073 Uiso 0.685(12) 1 calc PR A 1
H12B H 0.8346 0.6580 0.3404 0.073 Uiso 0.685(12) 1 calc PR A 1
H12C H 0.9086 0.6499 0.4516 0.073 Uiso 0.685(12) 1 calc PR A 1
C12B C 0.9392(11) 0.7065(13) 0.4417(14) 0.063(6) Uani 0.315(12) 1 d PD A 2
H12D H 0.9917 0.7034 0.4478 0.094 Uiso 0.315(12) 1 calc PR A 2
H12E H 0.9080 0.6418 0.4038 0.094 Uiso 0.315(12) 1 calc PR A 2
H12F H 0.9450 0.7060 0.5085 0.094 Uiso 0.315(12) 1 calc PR A 2
C13 C 0.79072(18) 0.7966(3) 0.1637(3) 0.0346(8) Uani 1 1 d D . .
H13A H 0.7824 0.8416 0.1047 0.042 Uiso 0.685(12) 1 calc PR A 1
H13B H 0.7842 0.8100 0.0961 0.042 Uiso 0.315(12) 1 calc PR A 2
C14 C 0.7161(2) 0.8206(4) 0.1676(3) 0.0511(11) Uani 1 1 d . A .
H14A H 0.6698 0.7952 0.1054 0.077 Uiso 1 1 calc R . .
H14B H 0.7118 0.9009 0.1754 0.077 Uiso 1 1 calc R . .
H14C H 0.7182 0.7812 0.2245 0.077 Uiso 1 1 calc R . .
C15A C 0.7954(3) 0.6777(5) 0.1310(6) 0.0428(19) Uani 0.685(12) 1 d PD A 1
H15A H 0.8068 0.6259 0.1857 0.064 Uiso 0.685(12) 1 calc PR A 1
H15B H 0.8376 0.6733 0.1144 0.064 Uiso 0.685(12) 1 calc PR A 1
H15C H 0.7446 0.6579 0.0721 0.064 Uiso 0.685(12) 1 calc PR A 1
C15B C 0.7965(7) 0.6690(8) 0.1909(13) 0.046(4) Uani 0.315(12) 1 d PD A 2
H15D H 0.7570 0.6273 0.1326 0.070 Uiso 0.315(12) 1 calc PR A 2
H15E H 0.7864 0.6590 0.2465 0.070 Uiso 0.315(12) 1 calc PR A 2
H15F H 0.8496 0.6415 0.2106 0.070 Uiso 0.315(12) 1 calc PR A 2

loop_
_atom_site_aniso_label
_atom_site_aniso_U_11
_atom_site_aniso_U_22
_atom_site_aniso_U_33
_atom_site_aniso_U_23
_atom_site_aniso_U_13
_atom_site_aniso_U_12
Ru 0.01465(16) 0.01731(17) 0.0289(2) 0.000 0.00948(14) 0.000
Cl 0.0202(4) 0.0556(6) 0.0292(5) 0.0081(4) 0.0112(3) -0.0004(3)
P 0.0189(4) 0.0247(4) 0.0325(5) 0.0037(3) 0.0136(4) -0.0001(3)
Si 0.0359(10) 0.0220(9) 0.0512(13) 0.0043(8) 0.0235(10) 0.0033(7)
C1 0.025(3) 0.0251(17) 0.027(4) -0.0006(16) 0.017(4) -0.004(2)
C2 0.029(3) 0.0263(19) 0.033(2) -0.0034(15) 0.020(3) -0.002(2)
C3 0.051(5) 0.036(4) 0.041(2) -0.013(3) 0.016(4) -0.005(3)
C4 0.069(7) 0.051(5) 0.040(3) 0.010(3) -0.001(4) 0.006(4)
C5 0.064(5) 0.044(5) 0.091(7) 0.012(4) 0.048(5) -0.013(3)
C6 0.081(7) 0.041(5) 0.139(9) 0.021(5) 0.077(7) 0.032(4)
C7 0.0294(16) 0.0301(18) 0.042(2) 0.0004(15) 0.0247(16) 0.0032(13)
C8 0.048(2) 0.033(2) 0.060(3) -0.0106(18) 0.031(2) -0.0087(17)
C9 0.045(2) 0.034(2) 0.057(3) 0.0156(18) 0.027(2) 0.0156(17)
C10 0.0281(17) 0.067(3) 0.041(2) 0.0194(19) 0.0183(17) -0.0002(17)
C11 0.063(3) 0.060(3) 0.050(3) -0.001(2) 0.040(2) -0.008(2)
C12A 0.040(4) 0.055(4) 0.047(4) 0.030(3) 0.018(4) 0.012(3)
C12B 0.053(11) 0.094(13) 0.050(11) 0.034(9) 0.032(9) 0.022(9)
C13 0.0204(15) 0.0400(19) 0.042(2) -0.0056(16) 0.0148(15) -0.0040(14)
C14 0.0205(16) 0.076(3) 0.055(3) -0.009(2) 0.0182(17) -0.0062(18)
C15A 0.024(3) 0.047(4) 0.047(4) -0.011(3) 0.009(3) -0.008(2)
C15B 0.033(6) 0.046(8) 0.072(12) -0.037(8) 0.035(7) -0.021(6)

loop_
_atom_type_symbol
_atom_type_description
_atom_type_scat_dispersion_real
_atom_type_scat_dispersion_imag
_atom_type_scat_source
C C 0.0033 0.0016 'International Tables Vol C Tables 4.2.6.8 and 6.1.1.4'
H H 0.0000 0.0000 'International Tables Vol C Tables 4.2.6.8 and 6.1.1.4'
Si Si 0.0817 0.0704 'International Tables Vol C Tables 4.2.6.8 and 6.1.1.4'
P P 0.1023 0.0942 'International Tables Vol C Tables 4.2.6.8 and 6.1.1.4'
Cl Cl 0.1484 0.1585 'International Tables Vol C Tables 4.2.6.8 and 6.1.1.4'
Ru Ru -1.2594 0.8363 'International Tables Vol C Tables 4.2.6.8 and 6.1.1.4'

loop_
_geom_angle_atom_site_label_1
_geom_angle_atom_site_label_2
_geom_angle_atom_site_label_3
_geom_angle
_geom_angle_site_symmetry_1
_geom_angle_site_symmetry_3
C1 Ru C1 18.2(4) . 2_755
C1 Ru Cl 108.0(2) . .
C1 Ru Cl 91.2(2) 2_755 .
C1 Ru Cl 91.2(2) . 2_755
C1 Ru Cl 108.0(2) 2_755 2_755
Cl Ru Cl 160.68(5) . 2_755
C1 Ru P 92.4(4) . 2_755
C1 Ru P 99.1(4) 2_755 2_755
Cl Ru P 87.87(4) . 2_755
Cl Ru P 90.19(4) 2_755 2_755
C1 Ru P 99.1(4) . .
C1 Ru P 92.4(4) 2_755 .
Cl Ru P 90.19(4) . .
Cl Ru P 87.87(4) 2_755 .
P Ru P 168.40(4) 2_755 .
C10 P C7 103.35(17) . .
C10 P C13 109.74(17) . .
C7 P C13 102.91(15) . .
C10 P Ru 114.15(12) . .
C7 P Ru 109.23(10) . .
C13 P Ru 116.07(12) . .
C6 Si C2 109.2(4) . .
C6 Si C5 107.9(4) . .
C2 Si C5 108.9(4) . .
C6 Si C4 109.2(5) . .
C2 Si C4 110.7(4) . .
C5 Si C4 110.9(5) . .
C2 C1 Ru 178.4(9) . .
C1 C2 C3 120.2(6) . .
C1 C2 Si 122.6(5) . .
C3 C2 Si 117.2(5) . .
C9 C7 C8 110.1(3) . .
C9 C7 P 114.3(2) . .
C8 C7 P 111.1(2) . .
C9 C7 H7 107.0 . .
C8 C7 H7 107.0 . .
P C7 H7 107.0 . .
C7 C8 H8A 109.5 . .
C7 C8 H8B 109.5 . .
H8A C8 H8B 109.5 . .
C7 C8 H8C 109.5 . .
H8A C8 H8C 109.5 . .
H8B C8 H8C 109.5 . .
C7 C9 H9A 109.5 . .
C7 C9 H9B 109.5 . .
H9A C9 H9B 109.5 . .
C7 C9 H9C 109.5 . .
H9A C9 H9C 109.5 . .
H9B C9 H9C 109.5 . .
C12B C10 C11 112.4(6) . .
C12B C10 C12A 37.0(8) . .
C11 C10 C12A 107.1(4) . .
C12B C10 P 125.3(7) . .
C11 C10 P 119.0(3) . .
C12A C10 P 107.1(3) . .
C12B C10 H10A 71.4 . .
C11 C10 H10A 107.8 . .
C12A C10 H10A 107.8 . .
P C10 H10A 107.8 . .
C12B C10 H10B 96.1 . .
C11 C10 H10B 96.1 . .
C12A C10 H10B 132.6 . .
P C10 H10B 96.1 . .
H10A C10 H10B 24.9 . .
C10 C11 H11A 109.5 . .
C10 C11 H11B 109.5 . .
H11A C11 H11B 109.5 . .
C10 C11 H11C 109.5 . .
H11A C11 H11C 109.5 . .
H11B C11 H11C 109.5 . .
C10 C12A H12A 109.5 . .
C10 C12A H12B 109.5 . .
C10 C12A H12C 109.5 . .
C10 C12B H12D 109.5 . .
C10 C12B H12E 109.5 . .
H12D C12B H12E 109.5 . .
C10 C12B H12F 109.5 . .
H12D C12B H12F 109.5 . .
H12E C12B H12F 109.5 . .
C14 C13 C15A 114.0(4) . .
C14 C13 C15B 96.7(5) . .
C15A C13 C15B 34.4(5) . .
C14 C13 P 116.2(3) . .
C15A C13 P 116.6(3) . .
C15B C13 P 103.9(6) . .
C14 C13 H13A 102.3 . .
C15A C13 H13A 102.3 . .
C15B C13 H13A 136.4 . .
P C13 H13A 102.3 . .
C14 C13 H13B 112.9 . .
C15A C13 H13B 78.6 . .
C15B C13 H13B 112.9 . .
P C13 H13B 112.9 . .
H13A C13 H13B 23.6 . .
C13 C14 H14A 109.5 . .
C13 C14 H14B 109.5 . .
H14A C14 H14B 109.5 . .
C13 C14 H14C 109.5 . .
H14A C14 H14C 109.5 . .
H14B C14 H14C 109.5 . .
C13 C15A H15A 109.5 . .
C13 C15A H15B 109.5 . .
C13 C15A H15C 109.5 . .
C13 C15B H15D 109.5 . .
C13 C15B H15E 109.5 . .
H15D C15B H15E 109.5 . .
C13 C15B H15F 109.5 . .
H15D C15B H15F 109.5 . .
H15E C15B H15F 109.5 . .

loop_
_geom_bond_atom_site_label_1
_geom_bond_atom_site_label_2
_geom_bond_distance
_geom_bond_site_symmetry_2
Ru C1 1.787(5) .
Ru C1 1.787(5) 2_755
Ru Cl 2.3584(12) .
Ru Cl 2.3584(12) 2_755
Ru P 2.4130(11) 2_755
Ru P 2.4131(11) .
P C10 1.845(4) .
P C7 1.849(3) .
P C13 1.856(3) .
Si C6 1.853(7) .
Si C2 1.853(6) .
Si C5 1.857(7) .
Si C4 1.858(8) .
C1 C2 1.308(8) .
C2 C3 1.565(10) .
C3 H3A 0.9800 .
C3 H3B 0.9800 .
C3 H3C 0.9800 .
C4 H4A 0.9800 .
C4 H4B 0.9800 .
C4 H4C 0.9800 .
C5 H5A 0.9800 .
C5 H5B 0.9800 .
C5 H5C 0.9800 .
C6 H6A 0.9800 .
C6 H6B 0.9800 .
C6 H6C 0.9800 .
C7 C9 1.523(5) .
C7 C8 1.537(5) .
C7 H7 1.0000 .
C8 H8A 0.9800 .
C8 H8B 0.9800 .
C8 H8C 0.9800 .
C9 H9A 0.9800 .
C9 H9B 0.9800 .
C9 H9C 0.9800 .
C10 C12B 1.491(10) .
C10 C11 1.514(5) .
C10 C12A 1.587(6) .
C10 H10A 1.0000 .
C10 H10B 1.0000 .
C11 H11A 0.9800 .
C11 H11B 0.9800 .
C11 H11C 0.9800 .
C12A H12A 0.9800 .
C12A H12B 0.9800 .
C12A H12C 0.9800 .
C12B H12D 0.9800 .
C12B H12E 0.9800 .
C12B H12F 0.9800 .
C13 C14 1.514(4) .
C13 C15A 1.531(6) .
C13 C15B 1.577(10) .
C13 H13A 1.0000 .
C13 H13B 1.0000 .
C14 H14A 0.9800 .
C14 H14B 0.9800 .
C14 H14C 0.9800 .
C15A H15A 0.9800 .
C15A H15B 0.9800 .
C15A H15C 0.9800 .
C15B H15D 0.9800 .
C15B H15E 0.9800 .
C15B H15F 0.9800 .
